data_4001462
loop_
_publ_author_name
'Wang, Lei'
'Hwu, Shiou-Jyh'

_publ_section_title
;
 A New Series of Chalcohalide Semiconductors with Composite
 CdBr2/Sb2Se3Lattices: Synthesis and Characterization of CdSb2Se3Br2and
 Indium Derivatives InSb2S4X (X = Cl and Br) and InM2Se4Br (M = Sb and Bi)
;
_journal_issue 25
_journal_name_full 'Chemistry of Materials'
_journal_page_first 6212
_journal_paper_doi 10.1021/cm701995d
_journal_volume 19
_journal_year 2007
_chemical_formula_sum 'Bi2 Br In Se4'
_chemical_formula_weight 928.53
_chemical_name_common 'Indium Bismuth Selenobromide'
_chemical_name_systematic
; 
 ? 
;
_space_group_IT_number 12
_symmetry_cell_setting monoclinic
_symmetry_space_group_name_Hall '-C 2y'
_symmetry_space_group_name_H-M 'C 1 2/m 1'
_atom_sites_solution_primary direct
_atom_sites_solution_secondary difmap
_audit_creation_method SHELXL-97
_cell_angle_alpha 90.00
_cell_angle_beta 118.15(3)
_cell_angle_gamma 90.00
_cell_formula_units_Z 4
_cell_length_a 20.832(4)
_cell_length_b 4.1140(8)
_cell_length_c 11.958(2)
_cell_measurement_reflns_used 2568
_cell_measurement_temperature 293(2)
_cell_measurement_theta_max 26.0212
_cell_measurement_theta_min 1.9321
_cell_volume 903.6(4)
_computing_cell_refinement 'CrystalClear (Rigaku/MSC, 1999)'
_computing_data_collection 'CrystalClear (Rigaku/MSC, 1999)'
_computing_data_reduction 'CrystalClear (Rigaku/MSC, 1999)'
_computing_molecular_graphics 'SHELXL-97 (Sheldrick, 1997)'
_computing_publication_material 'SHELXL-97 (Sheldrick, 1997)'
_computing_structure_refinement 'SHELXL-97 (Sheldrick, 1997)'
_computing_structure_solution 'SHELXS-97 (Sheldrick, 1990)'
_diffrn_ambient_temperature 293(2)
_diffrn_detector_area_resol_mean 14.6199
_diffrn_measured_fraction_theta_full 0.998
_diffrn_measured_fraction_theta_max 0.998
_diffrn_measurement_details
;
scan:
 Number of images: 360
            Slice: -90.0000 - 90.0000
      Image width: 0.5000
         Exp time: 5.0000
    Rotation axis: Omega
            Omega: 0.0000
              Chi: 45.0000
              Phi: 0.0000
              XTD: 27.4950
           2theta: -0.1512
scan:
 Number of images: 120
            Slice: -30.0000 - 30.0000
      Image width: 0.5000
         Exp time: 5.0000
    Rotation axis: Omega
            Omega: 0.0000
              Chi: 45.0000
              Phi: 90.0000
              XTD: 27.4950
           2theta: -0.1512

;
_diffrn_measurement_device
;
Mercury CCD (2x2 bin mode)
;
_diffrn_measurement_device_details
;
AFC8: Eulerian 3-circle
;
_diffrn_measurement_device_type 'Rigaku AFC8S'
_diffrn_measurement_method '\w scans'
_diffrn_radiation_detector CCD
_diffrn_radiation_monochromator graphite
_diffrn_radiation_source 'fine-focus sealed tube'
_diffrn_radiation_type MoK\a
_diffrn_radiation_wavelength 0.71073
_diffrn_reflns_av_R_equivalents 0.0807
_diffrn_reflns_av_sigmaI/netI 0.0649
_diffrn_reflns_limit_h_max 25
_diffrn_reflns_limit_h_min -25
_diffrn_reflns_limit_k_max 5
_diffrn_reflns_limit_k_min -4
_diffrn_reflns_limit_l_max 14
_diffrn_reflns_limit_l_min -14
_diffrn_reflns_number 4221
_diffrn_reflns_theta_full 26.03
_diffrn_reflns_theta_max 26.03
_diffrn_reflns_theta_min 1.93
_diffrn_standards_decay_% 0
_diffrn_standards_interval_count 0
_diffrn_standards_interval_time 0
_diffrn_standards_number 0
_exptl_absorpt_coefficient_mu 61.825
_exptl_absorpt_correction_T_max 0.3185
_exptl_absorpt_correction_T_min 0.0662
_exptl_absorpt_correction_type multi-scan
_exptl_absorpt_process_details 'REQAB, CrystalClear'
_exptl_crystal_colour black
_exptl_crystal_density_diffrn 6.825
_exptl_crystal_density_method 'not measured'
_exptl_crystal_description needle
_exptl_crystal_F_000 1544
_exptl_crystal_size_max 0.38
_exptl_crystal_size_mid 0.04
_exptl_crystal_size_min 0.02
_refine_diff_density_max 2.141
_refine_diff_density_min -1.772
_refine_diff_density_rms 1.177
_refine_ls_extinction_expression Fc^*^=kFc[1+0.001xFc^2^\l^3^/sin(2\q)]^-1/4^
_refine_ls_extinction_method none
_refine_ls_goodness_of_fit_ref 1.202
_refine_ls_matrix_type full
_refine_ls_number_parameters 50
_refine_ls_number_reflns 1012
_refine_ls_number_restraints 0
_refine_ls_restrained_S_all 1.202
_refine_ls_R_factor_all 0.0278
_refine_ls_R_factor_gt 0.0263
_refine_ls_shift/su_max 0.000
_refine_ls_shift/su_mean 0.000
_refine_ls_structure_factor_coef Fsqd
_refine_ls_weighting_details 'calc w=1/[\s^2^(Fo^2^)+(0.1326P)^2^+238.2207P] where P=(Fo^2^+2Fc^2^)/3'
_refine_ls_weighting_scheme calc
_refine_ls_wR_factor_gt 0.0595
_refine_ls_wR_factor_ref 0.0604
_reflns_number_gt 806
_reflns_number_total 1012
_reflns_threshold_expression >2sigma(I)
_cod_data_source_file cm701995d-file003.cif
_cod_data_source_block LW2-187-3a-new_InBi2Se4Br
_cod_depositor_comments
;
The following automatic conversions were performed:

'_exptl_absorpt_correction_type' value 'Multi-scan' changed to
'multi-scan' according to
/home/saulius/struct/CIF-dictionaries/cif_core.dic dictionary named
'cif_core.dic' version 2.4.1 from 2010-06-29.

Automatic conversion script
Id: cif_fix_values 1715 2011-07-08 13:25:40Z adriana 
;
_cod_original_cell_volume 903.6(3)
_cod_original_sg_symbol_H-M 'C 2/m'
_cod_database_code 4001462

loop_
_symmetry_equiv_pos_as_xyz
'x, y, z'
'-x, y, -z'
'x+1/2, y+1/2, z'
'-x+1/2, y+1/2, -z'
'-x, -y, -z'
'x, -y, z'
'-x+1/2, -y+1/2, -z'
'x+1/2, -y+1/2, z'

loop_
_atom_site_label
_atom_site_type_symbol
_atom_site_fract_x
_atom_site_fract_y
_atom_site_fract_z
_atom_site_U_iso_or_equiv
_atom_site_adp_type
_atom_site_occupancy
_atom_site_symmetry_multiplicity
_atom_site_calc_flag
_atom_site_refinement_flags
In In -0.1625(2) 0.0000 0.5624(4) 0.0281(12) Uani 1 2 d S
Bi1 Bi 0.20117(12) 1.0000 1.0976(3) 0.0291(9) Uani 1 2 d S
Bi2 Bi 0.04780(12) 0.5000 0.7704(2) 0.0302(9) Uani 1 2 d S
Se1 Se -0.2149(3) -0.5000 0.6533(6) 0.0255(15) Uani 1 2 d S
Se2 Se 0.0941(3) 0.5000 1.0236(6) 0.0264(15) Uani 1 2 d S
Se3 Se 0.1784(3) 1.0000 0.8549(6) 0.0236(14) Uani 1 2 d S
Se4 Se -0.0408(3) 0.0000 0.7818(6) 0.0259(15) Uani 1 2 d S
Br Br -0.1036(4) -0.5000 0.4650(7) 0.0403(19) Uani 1 2 d S

loop_
_atom_site_aniso_label
_atom_site_aniso_U_11
_atom_site_aniso_U_22
_atom_site_aniso_U_33
_atom_site_aniso_U_23
_atom_site_aniso_U_13
_atom_site_aniso_U_12
In 0.0092(19) 0.035(3) 0.029(3) 0.000 -0.0002(17) 0.000
Bi1 0.0158(12) 0.0334(15) 0.0323(15) 0.000 0.0066(10) 0.000
Bi2 0.0173(12) 0.0372(16) 0.0304(16) 0.000 0.0067(11) 0.000
Se1 0.019(3) 0.030(3) 0.024(3) 0.000 0.007(3) 0.000
Se2 0.012(3) 0.038(4) 0.025(3) 0.000 0.006(2) 0.000
Se3 0.015(3) 0.028(3) 0.028(3) 0.000 0.010(2) 0.000
Se4 0.010(2) 0.030(3) 0.032(4) 0.000 0.005(2) 0.000
Br 0.028(3) 0.056(5) 0.039(4) 0.000 0.019(3) 0.000

loop_
_atom_type_symbol
_atom_type_description
_atom_type_scat_dispersion_real
_atom_type_scat_dispersion_imag
_atom_type_scat_source
Se Se -0.0929 2.2259 'International Tables Vol C Tables 4.2.6.8 and 6.1.1.4'
Br Br -0.2901 2.4595 'International Tables Vol C Tables 4.2.6.8 and 6.1.1.4'
In In -0.7276 1.3100 'International Tables Vol C Tables 4.2.6.8 and 6.1.1.4'
Bi Bi -4.1077 10.2566 'International Tables Vol C Tables 4.2.6.8 and 6.1.1.4'

loop_
_geom_angle_atom_site_label_1
_geom_angle_atom_site_label_2
_geom_angle_atom_site_label_3
_geom_angle
_geom_angle_site_symmetry_1
_geom_angle_site_symmetry_3
Se1 In Se4 178.9(3) 7_446 .
Se1 In Se1 90.27(19) 7_446 1_565
Se4 In Se1 88.97(19) . 1_565
Se1 In Se1 90.27(19) 7_446 .
Se4 In Se1 88.97(19) . .
Se1 In Se1 95.5(2) 1_565 .
Se1 In Br 90.3(2) 7_446 .
Se4 In Br 90.5(2) . .
Se1 In Br 177.25(18) 1_565 .
Se1 In Br 87.18(13) . .
Se1 In Br 90.3(2) 7_446 1_565
Se4 In Br 90.5(2) . 1_565
Se1 In Br 87.18(13) 1_565 1_565
Se1 In Br 177.25(17) . 1_565
Br In Br 90.1(2) . 1_565
Se3 Bi1 Se2 87.22(16) . .
Se3 Bi1 Se2 87.22(16) . 1_565
Se2 Bi1 Se2 92.34(17) . 1_565
Se3 Bi1 Se3 85.06(17) . 7_577
Se2 Bi1 Se3 171.21(18) . 7_577
Se2 Bi1 Se3 91.47(11) 1_565 7_577
Se3 Bi1 Se3 85.06(17) . 7_567
Se2 Bi1 Se3 91.47(10) . 7_567
Se2 Bi1 Se3 171.21(18) 1_565 7_567
Se3 Bi1 Se3 83.69(13) 7_577 7_567
Se2 Bi2 Se4 80.88(17) . 1_565
Se2 Bi2 Se4 80.88(17) . .
Se4 Bi2 Se4 94.13(17) 1_565 .
Se2 Bi2 Se3 81.06(15) . .
Se4 Bi2 Se3 89.66(11) 1_565 .
Se4 Bi2 Se3 160.71(19) . .
Se2 Bi2 Se3 81.06(15) . 1_545
Se4 Bi2 Se3 160.71(19) 1_565 1_545
Se4 Bi2 Se3 89.66(11) . 1_545
Se3 Bi2 Se3 80.88(13) . 1_545
In Se1 In 89.73(19) 7_446 .
In Se1 In 89.73(19) 7_446 1_545
In Se1 In 95.5(2) . 1_545
Bi2 Se2 Bi1 99.24(17) . .
Bi2 Se2 Bi1 99.24(17) . 1_545
Bi1 Se2 Bi1 92.34(17) . 1_545
Bi1 Se3 Bi1 94.94(17) . 7_577
Bi1 Se3 Bi1 94.94(17) . 7_567
Bi1 Se3 Bi1 83.69(13) 7_577 7_567
Bi1 Se3 Bi2 91.83(15) . .
Bi1 Se3 Bi2 173.0(2) 7_577 .
Bi1 Se3 Bi2 97.31(4) 7_567 .
Bi1 Se3 Bi2 91.83(15) . 1_565
Bi1 Se3 Bi2 97.31(4) 7_577 1_565
Bi1 Se3 Bi2 173.0(2) 7_567 1_565
Bi2 Se3 Bi2 80.88(13) . 1_565
In Se4 Bi2 107.2(2) . .
In Se4 Bi2 107.2(2) . 1_545
Bi2 Se4 Bi2 94.13(17) . 1_545
In Br In 90.1(2) 1_545 .

loop_
_geom_bond_atom_site_label_1
_geom_bond_atom_site_label_2
_geom_bond_distance
_geom_bond_site_symmetry_2
In Se1 2.638(8) 7_446
In Se4 2.652(7) .
In Se1 2.779(5) 1_565
In Se1 2.779(5) .
In Br 2.906(6) .
In Br 2.906(6) 1_565
Bi1 Se3 2.711(7) .
Bi1 Se2 2.851(4) .
Bi1 Se2 2.851(4) 1_565
Bi1 Se3 3.083(4) 7_577
Bi1 Se3 3.083(4) 7_567
Bi2 Se2 2.710(7) .
Bi2 Se4 2.810(4) 1_565
Bi2 Se4 2.810(4) .
Bi2 Se3 3.171(4) .
Bi2 Se3 3.171(4) 1_545
Se1 In 2.638(8) 7_446
Se1 In 2.779(5) 1_545
Se2 Bi1 2.851(4) 1_545
Se3 Bi1 3.083(4) 7_577
Se3 Bi1 3.083(4) 7_567
Se3 Bi2 3.171(4) 1_565
Se4 Bi2 2.810(4) 1_545
Br In 2.906(6) 1_545
